data_4120562
loop_
_publ_author_name
'Takezawa, Hiroki'
'Murase, Takashi'
'Resnati, Giuseppe'
'Metrangolo, Pierangelo'
'Fujita, Makoto'

_publ_contact_author 'Makoto Fujita'
_publ_section_title
;
 Recognition of polyfluorinated compounds through self-aggregation in a
 cavity.
;
_journal_issue 5
_journal_name_full 'Journal of the American Chemical Society'
_journal_page_first 1786
_journal_page_last 1788
_journal_paper_doi 10.1021/ja412893c
_journal_volume 136
_journal_year 2014
_chemical_formula_sum 'C132 H146.72 F20 N48.09 O85.32 Pd6'
_chemical_formula_weight 4790.57
_chemical_name_systematic
; 
 ? 
;
_space_group_IT_number 88
_symmetry_cell_setting tetragonal
_symmetry_space_group_name_Hall '-I 4ad'
_symmetry_space_group_name_H-M 'I 41/a :2'
_atom_sites_solution_hydrogens geom
_atom_sites_solution_primary direct
_atom_sites_solution_secondary difmap
_audit_creation_method SHELXL-97
_cell_angle_alpha 90.00
_cell_angle_beta 90.00
_cell_angle_gamma 90.00
_cell_formula_units_Z 4
_cell_length_a 25.930(3)
_cell_length_b 25.930(3)
_cell_length_c 31.605(3)
_cell_measurement_temperature 90(2)
_cell_measurement_theta_max 24.146
_cell_measurement_theta_min 2.223
_cell_volume 21250(4)
_computing_cell_refinement 'Bruker SAINT'
_computing_data_collection 'Bruker APEX-II'
_computing_data_reduction 'Bruker SAINT'
_computing_molecular_graphics 'Bruker XP'
_computing_publication_material 'Bruker SHELXTL'
_computing_structure_refinement 'SHELXL-97 (Sheldrick, 1997)'
_computing_structure_solution 'SHELXS-97 (Sheldrick, 1990)'
_diffrn_ambient_temperature 90(2)
_diffrn_measured_fraction_theta_full 0.999
_diffrn_measured_fraction_theta_max 0.999
_diffrn_measurement_device_type 'CCD area detector'
_diffrn_measurement_method 'omega scan'
_diffrn_radiation_monochromator 'focusing mirror'
_diffrn_radiation_source 'fine-focus sealed tube'
_diffrn_radiation_type MoK\a
_diffrn_radiation_wavelength 0.71073
_diffrn_reflns_av_R_equivalents 0.0586
_diffrn_reflns_av_sigmaI/netI 0.0290
_diffrn_reflns_limit_h_max 30
_diffrn_reflns_limit_h_min -30
_diffrn_reflns_limit_k_max 30
_diffrn_reflns_limit_k_min -30
_diffrn_reflns_limit_l_max 37
_diffrn_reflns_limit_l_min -37
_diffrn_reflns_number 98461
_diffrn_reflns_theta_full 24.74
_diffrn_reflns_theta_max 24.74
_diffrn_reflns_theta_min 1.57
_exptl_absorpt_coefficient_mu 0.612
_exptl_absorpt_correction_T_max 0.9413
_exptl_absorpt_correction_T_min 0.9138
_exptl_absorpt_correction_type multi-scan
_exptl_absorpt_process_details SADABS
_exptl_crystal_colour colourless
_exptl_crystal_density_diffrn 1.497
_exptl_crystal_density_meas ?
_exptl_crystal_density_method 'not measured'
_exptl_crystal_description Block
_exptl_crystal_F_000 9655
_exptl_crystal_size_max 0.15
_exptl_crystal_size_mid 0.12
_exptl_crystal_size_min 0.10
_refine_diff_density_max 0.956
_refine_diff_density_min -0.653
_refine_diff_density_rms 0.120
_refine_ls_extinction_method none
_refine_ls_goodness_of_fit_ref 1.047
_refine_ls_hydrogen_treatment mixed
_refine_ls_matrix_type full
_refine_ls_number_parameters 745
_refine_ls_number_reflns 9088
_refine_ls_number_restraints 140
_refine_ls_restrained_S_all 1.065
_refine_ls_R_factor_all 0.0925
_refine_ls_R_factor_gt 0.0660
_refine_ls_shift/su_max 0.003
_refine_ls_shift/su_mean 0.000
_refine_ls_structure_factor_coef Fsqd
_refine_ls_weighting_details 'calc w=1/[\s^2^(Fo^2^)+(0.1052P)^2^+182.4095P] where P=(Fo^2^+2Fc^2^)/3'
_refine_ls_weighting_scheme calc
_refine_ls_wR_factor_gt 0.1773
_refine_ls_wR_factor_ref 0.2036
_reflns_number_gt 6673
_reflns_number_total 9088
_reflns_threshold_expression >2sigma(I)
_cod_data_source_file ja412893c_si_005.cif
_cod_data_source_block 1-3b
_cod_depositor_comments
;
The following automatic conversions were performed:

'_symmetry_cell_setting' value 'Tetragonal' changed to 'tetragonal'
according to
/usr/data/users/saulius/automatic-downloads/current/ACS/lib/dictionaries/cif_core.dic
dictionary named 'cif_core.dic' version 2.4.2 from 2011-04-26.

Automatic conversion script
Id: cif_fix_values 2281 2013-09-26 08:29:07Z andrius 

The following automatic conversions were performed:

'_exptl_crystal_density_meas' value 'not measured' was changed to '?'
- the value is perceived as not measured.

Automatic conversion script
Id: cif_fix_values 3008 2015-01-20 13:52:24Z robertas 
;
_cod_original_cell_volume 21251(4)
_cod_original_sg_symbol_H-M I4(1)/a
_cod_database_code 4120562

loop_
_symmetry_equiv_pos_as_xyz
'x, y, z'
'-x+1/2, -y, z+1/2'
'-y+3/4, x+1/4, z+1/4'
'y+3/4, -x+3/4, z+3/4'
'x+1/2, y+1/2, z+1/2'
'-x+1, -y+1/2, z+1'
'-y+5/4, x+3/4, z+3/4'
'y+5/4, -x+5/4, z+5/4'
'-x, -y, -z'
'x-1/2, y, -z-1/2'
'y-3/4, -x-1/4, -z-1/4'
'-y-3/4, x-3/4, -z-3/4'
'-x+1/2, -y+1/2, -z+1/2'
'x, y+1/2, -z'
'y-1/4, -x+1/4, -z+1/4'
'-y-1/4, x-1/4, -z-1/4'

loop_
_atom_site_label
_atom_site_type_symbol
_atom_site_fract_x
_atom_site_fract_y
_atom_site_fract_z
_atom_site_U_iso_or_equiv
_atom_site_adp_type
_atom_site_occupancy
_atom_site_symmetry_multiplicity
_atom_site_calc_flag
_atom_site_refinement_flags
_atom_site_disorder_assembly
_atom_site_disorder_group
Pd1 Pd 1.0000 0.7500 0.07978(2) 0.0386(2) Uani 1 2 d S . .
Pd2 Pd 0.788410(18) 1.035867(17) 0.377281(13) 0.03258(17) Uani 1 1 d . A .
N1 N 0.85157(19) 1.00997(19) 0.34557(15) 0.0363(11) Uani 1 1 d . . .
N2 N 1.00776(19) 0.8022(2) 0.12698(15) 0.0392(12) Uani 1 1 d . . .
N3 N 1.21721(19) 0.9585(2) 0.34195(16) 0.0378(12) Uani 1 1 d . . .
N4 N 0.9773(2) 0.9175(2) 0.25230(17) 0.0428(13) Uani 1 1 d . . .
N5 N 1.06822(19) 0.9042(2) 0.25201(17) 0.0429(13) Uani 1 1 d . . .
N6 N 1.0294(2) 0.9547(2) 0.30578(17) 0.0436(13) Uani 1 1 d . . .
N7 N 0.7875(2) 1.1064(2) 0.34750(18) 0.0475(14) Uani 1 1 d . . .
N8 N 0.7245(2) 1.0618(2) 0.40920(17) 0.0458(13) Uani 1 1 d . . .
N9 N 1.0089(2) 0.8027(2) 0.03196(18) 0.0548(16) Uani 1 1 d . . .
C1 C 0.8469(2) 0.9795(3) 0.31185(19) 0.0420(15) Uani 1 1 d . . .
H1 H 0.8134 0.9726 0.3011 0.050 Uiso 1 1 calc R . .
C2 C 0.8891(2) 0.9574(3) 0.2918(2) 0.0434(15) Uani 1 1 d . . .
H2 H 0.8846 0.9359 0.2677 0.052 Uiso 1 1 calc R . .
C3 C 0.9377(2) 0.9672(2) 0.30775(19) 0.0390(14) Uani 1 1 d . . .
C4 C 0.9422(3) 0.9991(2) 0.3426(2) 0.0436(15) Uani 1 1 d . . .
H4 H 0.9752 1.0066 0.3541 0.052 Uiso 1 1 calc R . .
C5 C 0.8988(2) 1.0199(2) 0.3606(2) 0.0392(14) Uani 1 1 d . . .
H5 H 0.9023 1.0419 0.3844 0.047 Uiso 1 1 calc R . .
C6 C 1.0543(2) 0.8145(3) 0.1429(2) 0.0446(16) Uani 1 1 d . . .
H6 H 1.0843 0.8012 0.1295 0.053 Uiso 1 1 calc R . .
C7 C 1.0599(2) 0.8456(3) 0.1777(2) 0.0480(16) Uani 1 1 d . . .
H7 H 1.0933 0.8540 0.1879 0.058 Uiso 1 1 calc R . .
C8 C 1.0161(2) 0.8648(3) 0.1979(2) 0.0425(15) Uani 1 1 d . . .
C9 C 0.9683(2) 0.8519(3) 0.1817(2) 0.0445(16) Uani 1 1 d . . .
H9 H 0.9378 0.8642 0.1948 0.053 Uiso 1 1 calc R . .
C10 C 0.9654(2) 0.8211(3) 0.1467(2) 0.0425(15) Uani 1 1 d . . .
H10 H 0.9323 0.8126 0.1358 0.051 Uiso 1 1 calc R . .
C11 C 1.1753(3) 0.9801(3) 0.3587(2) 0.0483(16) Uani 1 1 d . . .
H11 H 1.1788 1.0007 0.3834 0.058 Uiso 1 1 calc R . .
C12 C 1.1265(3) 0.9734(3) 0.3412(2) 0.0533(18) Uani 1 1 d . . .
H12 H 1.0972 0.9896 0.3535 0.064 Uiso 1 1 calc R . .
C13 C 1.1213(2) 0.9428(3) 0.3057(2) 0.0434(15) Uani 1 1 d . . .
C14 C 1.1652(2) 0.9202(3) 0.2885(2) 0.0488(17) Uani 1 1 d . . .
H14 H 1.1627 0.8987 0.2643 0.059 Uiso 1 1 calc R . .
C15 C 1.2121(2) 0.9295(3) 0.3071(2) 0.0472(17) Uani 1 1 d . . .
H15 H 1.2421 0.9148 0.2948 0.057 Uiso 1 1 calc R . .
C16 C 0.9842(2) 0.9454(2) 0.2873(2) 0.0395(14) Uani 1 1 d . . .
C17 C 1.0206(2) 0.8974(3) 0.2361(2) 0.0406(14) Uani 1 1 d . . .
C18 C 1.0701(2) 0.9334(3) 0.2866(2) 0.0407(15) Uani 1 1 d . . .
C19A C 0.7697(12) 1.1010(11) 0.3047(7) 0.066(7) Uani 0.42(3) 1 d PU A 1
H19A H 0.7749 1.1335 0.2895 0.098 Uiso 0.42(3) 1 calc PR A 1
H19B H 0.7330 1.0922 0.3048 0.098 Uiso 0.42(3) 1 calc PR A 1
H19C H 0.7892 1.0735 0.2907 0.098 Uiso 0.42(3) 1 calc PR A 1
C20A C 0.831(2) 1.139(2) 0.3662(13) 0.047(8) Uani 0.42(3) 1 d PU A 1
H20A H 0.8638 1.1222 0.3602 0.071 Uiso 0.42(3) 1 calc PR A 1
H20B H 0.8258 1.1414 0.3969 0.071 Uiso 0.42(3) 1 calc PR A 1
H20C H 0.8299 1.1732 0.3536 0.071 Uiso 0.42(3) 1 calc PR A 1
C21A C 0.7431(9) 1.1373(8) 0.3724(8) 0.045(5) Uani 0.42(3) 1 d PU A 1
H21A H 0.7586 1.1553 0.3969 0.054 Uiso 0.42(3) 1 calc PR A 1
H21B H 0.7283 1.1638 0.3533 0.054 Uiso 0.42(3) 1 calc PR A 1
C22A C 0.7028(9) 1.1047(11) 0.3870(8) 0.055(6) Uani 0.42(3) 1 d PU A 1
H22A H 0.6823 1.0922 0.3626 0.066 Uiso 0.42(3) 1 calc PR A 1
H22B H 0.6797 1.1243 0.4060 0.066 Uiso 0.42(3) 1 calc PR A 1
C23A C 0.7368(13) 1.0723(11) 0.4547(11) 0.042(6) Uani 0.42(3) 1 d PU A 1
H23A H 0.7648 1.0976 0.4564 0.064 Uiso 0.42(3) 1 calc PR A 1
H23B H 0.7476 1.0402 0.4685 0.064 Uiso 0.42(3) 1 calc PR A 1
H23C H 0.7062 1.0859 0.4689 0.064 Uiso 0.42(3) 1 calc PR A 1
C24A C 0.6818(10) 1.0183(11) 0.4156(11) 0.076(8) Uani 0.42(3) 1 d PU A 1
H24A H 0.6831 0.9940 0.3919 0.114 Uiso 0.42(3) 1 calc PR A 1
H24B H 0.6476 1.0343 0.4168 0.114 Uiso 0.42(3) 1 calc PR A 1
H24C H 0.6884 0.9998 0.4421 0.114 Uiso 0.42(3) 1 calc PR A 1
C19B C 0.7978(8) 1.1020(7) 0.2983(5) 0.056(4) Uani 0.58(3) 1 d PU A 2
H19D H 0.7744 1.0764 0.2861 0.084 Uiso 0.58(3) 1 calc PR A 2
H19E H 0.8336 1.0915 0.2935 0.084 Uiso 0.58(3) 1 calc PR A 2
H19F H 0.7917 1.1356 0.2849 0.084 Uiso 0.58(3) 1 calc PR A 2
C20B C 0.8324(19) 1.1357(18) 0.3548(10) 0.058(8) Uani 0.58(3) 1 d PU A 2
H20D H 0.8615 1.1199 0.3400 0.087 Uiso 0.58(3) 1 calc PR A 2
H20E H 0.8395 1.1368 0.3852 0.087 Uiso 0.58(3) 1 calc PR A 2
H20F H 0.8272 1.1709 0.3442 0.087 Uiso 0.58(3) 1 calc PR A 2
C21B C 0.7373(7) 1.1277(7) 0.3521(6) 0.057(5) Uani 0.58(3) 1 d PU A 2
H21C H 0.7123 1.1094 0.3338 0.068 Uiso 0.42(3) 1 calc PR A 2
H21D H 0.7372 1.1648 0.3445 0.068 Uiso 0.42(3) 1 calc PR A 2
C22B C 0.7240(8) 1.1205(6) 0.3981(6) 0.051(4) Uani 0.58(3) 1 d PU A 2
H22C H 0.6894 1.1351 0.4039 0.061 Uiso 0.58(3) 1 calc PR A 2
H22D H 0.7493 1.1390 0.4160 0.061 Uiso 0.58(3) 1 calc PR A 2
C23B C 0.7286(11) 1.0539(9) 0.4554(9) 0.057(6) Uani 0.58(3) 1 d PU A 2
H23D H 0.7286 1.0168 0.4616 0.085 Uiso 0.58(3) 1 calc PR A 2
H23E H 0.6991 1.0702 0.4695 0.085 Uiso 0.58(3) 1 calc PR A 2
H23F H 0.7607 1.0693 0.4658 0.085 Uiso 0.58(3) 1 calc PR A 2
C24B C 0.6790(5) 1.0370(7) 0.3931(6) 0.054(4) Uani 0.58(3) 1 d PU A 2
H24D H 0.6746 1.0459 0.3631 0.081 Uiso 0.58(3) 1 calc PR A 2
H24E H 0.6489 1.0487 0.4091 0.081 Uiso 0.58(3) 1 calc PR A 2
H24F H 0.6826 0.9996 0.3960 0.081 Uiso 0.58(3) 1 calc PR A 2
C25 C 1.0646(3) 0.8174(4) 0.0285(3) 0.083(3) Uani 1 1 d . . .
H25A H 1.0853 0.7864 0.0234 0.125 Uiso 1 1 calc R . .
H25B H 1.0758 0.8339 0.0548 0.125 Uiso 1 1 calc R . .
H25C H 1.0691 0.8414 0.0048 0.125 Uiso 1 1 calc R . .
C26 C 0.9778(3) 0.8508(3) 0.0388(3) 0.063(2) Uani 1 1 d . . .
H26A H 0.9794 0.8724 0.0134 0.095 Uiso 1 1 calc R . .
H26B H 0.9918 0.8700 0.0629 0.095 Uiso 1 1 calc R . .
H26C H 0.9419 0.8415 0.0446 0.095 Uiso 1 1 calc R . .
C27 C 0.9903(4) 0.7773(4) -0.0075(2) 0.073(3) Uani 1 1 d . . .
H27A H 1.0034 0.7960 -0.0326 0.088 Uiso 1 1 calc R . .
H27B H 0.9521 0.7777 -0.0084 0.088 Uiso 1 1 calc R . .
C1X C 0.8389(7) 0.7410(8) 0.3119(5) 0.159(7) Uani 1 1 d D . .
C2X C 0.8722(7) 0.7362(6) 0.2800(5) 0.149(6) Uani 1 1 d DU . .
C3X C 0.9164(7) 0.7630(7) 0.2791(5) 0.141(6) Uani 1 1 d DU . .
C4X C 0.9292(7) 0.7968(7) 0.3122(6) 0.161(7) Uani 1 1 d DU . .
C5X C 0.8940(8) 0.8018(7) 0.3443(6) 0.167(8) Uani 1 1 d D . .
C6X C 0.8487(8) 0.7750(8) 0.3436(6) 0.180(8) Uani 1 1 d D . .
H6X H 0.8239 0.7802 0.3653 0.216 Uiso 1 1 calc R . .
F1X F 0.7988(7) 0.7098(6) 0.3101(4) 0.233(6) Uani 1 1 d D . .
F2X F 0.8608(6) 0.7049(5) 0.2476(4) 0.230(6) Uani 1 1 d D . .
F3X F 0.9480(6) 0.7579(6) 0.2454(5) 0.271(7) Uani 1 1 d DU . .
F4X F 0.9730(6) 0.8227(6) 0.3144(5) 0.269(7) Uani 1 1 d DU . .
F5X F 0.9031(6) 0.8342(6) 0.3767(5) 0.250(7) Uani 1 1 d D . .
N1A N 0.6773(5) 0.9721(6) 0.3036(5) 0.181(11) Uani 0.852(11) 1 d PD B 1
O1A O 0.7227(3) 0.9851(4) 0.2947(3) 0.111(4) Uani 0.852(11) 1 d PD B 1
O2A O 0.6677(7) 0.9278(7) 0.3221(6) 0.200(9) Uani 0.852(11) 1 d PD B 1
O3A O 0.6441(5) 1.0085(7) 0.2911(5) 0.198(8) Uani 0.852(11) 1 d PD B 1
O1W O 0.8966(7) 0.9880(10) 0.5540(6) 0.241(10) Uani 0.852(11) 1 d P B 1
O2W O 0.887(3) 0.943(3) 0.565(2) 0.11(2) Uani 0.148(11) 1 d PU B 2
N1B N 0.8912(6) 1.0685(5) 0.4796(4) 0.066(4) Uiso 0.533(12) 1 d PD C 1
O1B O 0.8727(5) 1.0907(5) 0.4501(4) 0.059(4) Uiso 0.533(12) 1 d PD C 1
O2B O 0.8672(5) 1.0492(5) 0.5106(4) 0.093(5) Uiso 0.533(12) 1 d PD C 1
O3B O 0.9409(8) 1.0720(12) 0.4837(9) 0.189(11) Uiso 0.533(12) 1 d PD C 1
N1B' N 0.9097(6) 1.0809(6) 0.4611(6) 0.075(5) Uiso 0.467(12) 1 d PD C 2
O1B' O 0.8620(5) 1.0835(5) 0.4617(5) 0.058(4) Uiso 0.467(12) 1 d PD C 2
O2B' O 0.9330(7) 1.0406(7) 0.4793(5) 0.098(5) Uiso 0.467(12) 1 d PD C 2
O3B' O 0.9401(6) 1.1017(6) 0.4341(5) 0.095(5) Uiso 0.467(12) 1 d PD C 2
O3W O 1.0028(6) 1.0760(6) 0.4131(5) 0.081(6) Uiso 0.46(2) 1 d P D 1
O4W O 1.0596(16) 1.0855(16) 0.3348(13) 0.26(2) Uiso 0.46(2) 1 d P D 1
O5W O 1.0336(11) 1.0567(10) 0.4033(8) 0.170(10) Uiso 0.54(2) 1 d P D 2
N1C N 0.6715(8) 1.2009(7) 0.4904(5) 0.240(17) Uani 0.878(10) 1 d PD E 1
O1C O 0.6794(6) 1.2416(7) 0.5130(5) 0.183(7) Uani 0.878(10) 1 d PD E 1
O2C O 0.6532(4) 1.1642(7) 0.5086(5) 0.163(6) Uani 0.878(10) 1 d PD E 1
O3C O 0.6957(12) 1.2042(9) 0.4534(6) 0.349(17) Uani 0.878(10) 1 d PD E 1
O6W O 0.5863(6) 1.1119(11) 0.4467(5) 0.314(15) Uani 0.878(10) 1 d P E 1
O7W O 0.9734(3) 1.1251(2) 0.3366(2) 0.085(3) Uani 0.878(10) 1 d P E 1
O8W O 0.6328(12) 1.1796(15) 0.4597(10) 0.040(10) Uani 0.122(10) 1 d PU E 2
N1D N 0.7820(14) 1.2804(12) 0.3880(9) 0.112(13) Uiso 0.293(17) 1 d PD F 1
O1D O 0.7926(11) 1.2673(11) 0.3486(8) 0.088(8) Uiso 0.293(17) 1 d PD F 1
O2D O 0.7795(14) 1.3279(12) 0.4047(12) 0.141(14) Uiso 0.293(17) 1 d PD F 1
O3D O 0.7538(14) 1.2412(13) 0.4004(12) 0.147(15) Uiso 0.293(17) 1 d PD F 1
O11W O 0.8101(7) 1.2886(8) 0.3509(6) 0.152(7) Uiso 0.707(17) 1 d P F 2
O12W O 0.7534(7) 1.2898(7) 0.4253(6) 0.164(7) Uiso 0.707(17) 1 d P F 2
O24W O 0.6605(16) 1.2337(17) 0.3194(14) 0.35(2) Uiso 0.65(2) 1 d P G 1
O13W O 0.551(2) 1.121(2) 0.3540(17) 0.43(3) Uiso 0.65(2) 1 d P G 1
O14W O 0.6212(10) 1.1595(9) 0.3218(8) 0.210(12) Uiso 0.65(2) 1 d P G 1
O15W O 0.5911(18) 1.2468(18) 0.4059(14) 0.21(2) Uiso 0.35(2) 1 d P G 2
O16W O 0.671(2) 1.184(2) 0.2903(16) 0.23(2) Uiso 0.35(2) 1 d P G 2
O19W O 0.6681(8) 1.4265(8) 0.5254(10) 0.232(18) Uani 0.61(3) 1 d P H 1
O23W O 0.712(2) 1.304(2) 0.4799(16) 0.39(3) Uiso 0.61(3) 1 d P H 1
O22W O 0.673(2) 1.370(2) 0.4909(17) 0.27(3) Uiso 0.39(3) 1 d P H 2
O17W O 1.0000 0.7500 -0.1250 0.228(14) Uiso 1 4 d S . .
O18W O 0.6340(7) 0.9025(7) 0.4008(6) 0.248(7) Uiso 1 1 d . . .
O20W O 0.7254(10) 1.1751(10) 0.2212(9) 0.187(10) Uiso 0.50 1 d P . .
O21W O 0.5045(13) 1.0218(13) 0.4641(11) 0.233(13) Uiso 0.50 1 d P . .

loop_
_atom_site_aniso_label
_atom_site_aniso_U_11
_atom_site_aniso_U_22
_atom_site_aniso_U_33
_atom_site_aniso_U_23
_atom_site_aniso_U_13
_atom_site_aniso_U_12
Pd1 0.0328(4) 0.0537(4) 0.0293(4) 0.000 0.000 0.0083(3)
Pd2 0.0380(3) 0.0320(3) 0.0277(3) -0.00055(18) -0.00470(18) 0.00646(18)
N1 0.040(3) 0.038(3) 0.031(3) 0.002(2) -0.006(2) 0.007(2)
N2 0.033(3) 0.051(3) 0.034(3) 0.002(2) 0.000(2) 0.009(2)
N3 0.032(3) 0.049(3) 0.032(3) -0.007(2) 0.003(2) 0.001(2)
N4 0.032(3) 0.054(3) 0.042(3) -0.001(3) -0.002(2) 0.005(2)
N5 0.030(3) 0.058(3) 0.040(3) -0.002(3) -0.003(2) 0.005(2)
N6 0.037(3) 0.056(3) 0.038(3) -0.004(2) -0.002(2) 0.003(3)
N7 0.057(4) 0.042(3) 0.043(3) 0.007(2) -0.001(3) 0.015(3)
N8 0.044(3) 0.052(3) 0.041(3) -0.006(3) 0.003(2) 0.011(3)
N9 0.052(4) 0.074(4) 0.039(3) 0.015(3) 0.005(3) 0.018(3)
C1 0.038(3) 0.055(4) 0.033(3) -0.003(3) -0.007(3) 0.009(3)
C2 0.040(4) 0.059(4) 0.031(3) -0.008(3) -0.008(3) 0.012(3)
C3 0.039(3) 0.045(4) 0.034(3) 0.001(3) 0.001(3) 0.005(3)
C4 0.039(4) 0.037(3) 0.055(4) -0.007(3) -0.011(3) 0.004(3)
C5 0.039(3) 0.036(3) 0.042(3) -0.008(3) -0.007(3) 0.005(3)
C6 0.025(3) 0.056(4) 0.053(4) -0.003(3) 0.003(3) 0.004(3)
C7 0.027(3) 0.068(5) 0.049(4) -0.003(3) -0.003(3) 0.003(3)
C8 0.035(3) 0.054(4) 0.039(3) -0.002(3) -0.003(3) 0.009(3)
C9 0.033(3) 0.063(4) 0.038(3) -0.008(3) -0.001(3) 0.012(3)
C10 0.024(3) 0.059(4) 0.044(4) -0.002(3) 0.000(3) 0.006(3)
C11 0.041(4) 0.056(4) 0.047(4) -0.013(3) 0.001(3) -0.001(3)
C12 0.035(4) 0.067(5) 0.058(4) -0.022(4) -0.003(3) 0.006(3)
C13 0.036(3) 0.061(4) 0.034(3) -0.002(3) -0.002(3) -0.001(3)
C14 0.038(4) 0.077(5) 0.032(3) -0.013(3) -0.001(3) -0.006(3)
C15 0.030(3) 0.078(5) 0.034(3) -0.010(3) 0.002(3) 0.004(3)
C16 0.036(3) 0.043(4) 0.040(3) -0.002(3) -0.005(3) 0.001(3)
C17 0.036(3) 0.048(4) 0.038(3) 0.002(3) -0.005(3) 0.002(3)
C18 0.031(3) 0.053(4) 0.038(3) 0.002(3) -0.002(3) 0.000(3)
C19A 0.071(14) 0.086(13) 0.040(10) 0.013(9) -0.006(11) 0.034(12)
C20A 0.061(14) 0.035(12) 0.045(16) -0.003(13) 0.005(13) -0.001(9)
C21A 0.051(10) 0.038(9) 0.045(12) 0.004(9) 0.014(10) 0.016(8)
C22A 0.039(11) 0.072(14) 0.054(11) 0.000(10) 0.007(8) 0.024(10)
C23A 0.059(13) 0.043(13) 0.026(9) 0.009(10) 0.008(8) -0.001(11)
C24A 0.065(12) 0.080(14) 0.084(15) 0.001(12) 0.016(12) -0.012(11)
C19B 0.067(10) 0.061(8) 0.039(7) 0.018(6) 0.002(8) 0.024(8)
C20B 0.074(13) 0.042(13) 0.058(16) 0.017(13) 0.002(13) -0.001(9)
C21B 0.073(10) 0.054(9) 0.044(9) -0.002(7) 0.003(8) 0.019(7)
C22B 0.046(9) 0.041(8) 0.064(10) -0.004(7) 0.009(8) 0.010(6)
C23B 0.067(12) 0.060(13) 0.043(8) 0.006(11) 0.013(8) 0.001(10)
C24B 0.040(7) 0.063(9) 0.058(9) -0.012(7) 0.003(7) -0.001(6)
C25 0.056(5) 0.124(8) 0.069(6) 0.051(6) 0.018(4) 0.013(5)
C26 0.075(5) 0.066(5) 0.050(4) 0.009(4) 0.003(4) 0.019(4)
C27 0.096(7) 0.087(6) 0.036(4) 0.001(4) -0.002(4) 0.036(5)
C1X 0.21(2) 0.159(17) 0.106(12) -0.004(11) 0.072(13) -0.001(14)
C2X 0.208(15) 0.127(11) 0.111(10) 0.007(9) 0.038(11) 0.037(11)
C3X 0.147(12) 0.156(13) 0.119(11) 0.030(10) 0.043(10) -0.005(10)
C4X 0.163(13) 0.138(12) 0.182(14) 0.079(11) 0.004(12) -0.038(11)
C5X 0.193(19) 0.128(14) 0.180(18) -0.028(12) 0.086(16) -0.051(13)
C6X 0.23(2) 0.151(16) 0.160(17) -0.037(14) 0.041(16) -0.034(15)
F1X 0.315(18) 0.216(13) 0.167(10) -0.047(9) 0.069(11) -0.075(12)
F2X 0.371(19) 0.174(10) 0.144(9) 0.003(8) 0.078(10) 0.061(11)
F3X 0.286(13) 0.300(14) 0.228(11) 0.017(10) 0.150(11) 0.007(11)
F4X 0.215(11) 0.248(12) 0.344(15) 0.137(11) 0.011(11) -0.065(10)
F5X 0.233(15) 0.257(16) 0.261(16) -0.075(13) 0.013(11) -0.056(12)
N1A 0.132(14) 0.24(2) 0.173(16) -0.157(16) -0.099(13) 0.112(15)
O1A 0.039(4) 0.185(10) 0.110(7) -0.033(6) -0.025(4) 0.021(5)
O2A 0.202(16) 0.191(16) 0.206(16) 0.006(13) -0.095(12) -0.079(14)
O3A 0.096(9) 0.32(2) 0.174(13) -0.083(14) -0.014(8) 0.022(11)
O1W 0.227(18) 0.31(3) 0.189(16) -0.098(17) 0.109(14) -0.055(17)
O2W 0.11(3) 0.11(3) 0.12(3) -0.014(18) -0.009(18) 0.021(18)
N1C 0.27(3) 0.36(4) 0.088(12) 0.022(17) 0.036(15) 0.26(3)
O1C 0.185(13) 0.234(17) 0.129(11) -0.010(10) -0.016(9) 0.117(13)
O2C 0.081(7) 0.250(17) 0.157(13) -0.036(11) 0.047(8) -0.045(9)
O3C 0.55(5) 0.30(3) 0.192(19) -0.076(18) 0.12(3) 0.08(3)
O6W 0.176(14) 0.60(4) 0.167(13) -0.168(19) 0.030(11) 0.17(2)
O7W 0.112(6) 0.047(4) 0.095(5) -0.015(3) 0.040(4) -0.019(4)
O8W 0.024(15) 0.074(19) 0.022(15) -0.004(13) 0.000(11) 0.019(13)
O19W 0.160(19) 0.142(19) 0.39(4) 0.12(2) 0.05(2) -0.020(13)

loop_
_atom_type_symbol
_atom_type_description
_atom_type_scat_dispersion_real
_atom_type_scat_dispersion_imag
_atom_type_scat_source
C C 0.0033 0.0016 'International Tables Vol C Tables 4.2.6.8 and 6.1.1.4'
H H 0.0000 0.0000 'International Tables Vol C Tables 4.2.6.8 and 6.1.1.4'
N N 0.0061 0.0033 'International Tables Vol C Tables 4.2.6.8 and 6.1.1.4'
O O 0.0106 0.0060 'International Tables Vol C Tables 4.2.6.8 and 6.1.1.4'
F F 0.0171 0.0103 'International Tables Vol C Tables 4.2.6.8 and 6.1.1.4'
Pd Pd -0.9988 1.0072 'International Tables Vol C Tables 4.2.6.8 and 6.1.1.4'

loop_
_geom_angle_atom_site_label_1
_geom_angle_atom_site_label_2
_geom_angle_atom_site_label_3
_geom_angle
_geom_angle_site_symmetry_1
_geom_angle_site_symmetry_3
N2 Pd1 N2 85.1(3) 6_664 .
N2 Pd1 N9 179.2(2) 6_664 .
N2 Pd1 N9 94.9(2) . .
N2 Pd1 N9 94.9(2) 6_664 6_664
N2 Pd1 N9 179.2(2) . 6_664
N9 Pd1 N9 85.1(4) . 6_664
N3 Pd2 N1 85.1(2) 16_756 .
N3 Pd2 N8 94.8(2) 16_756 .
N1 Pd2 N8 179.8(2) . .
N3 Pd2 N7 177.9(2) 16_756 .
N1 Pd2 N7 94.4(2) . .
N8 Pd2 N7 85.7(2) . .
C1 N1 C5 118.7(5) . .
C1 N1 Pd2 121.1(4) . .
C5 N1 Pd2 119.9(4) . .
C6 N2 C10 118.0(6) . .
C6 N2 Pd1 121.5(4) . .
C10 N2 Pd1 120.0(4) . .
C11 N3 C15 118.7(5) . .
C11 N3 Pd2 120.6(4) . 11_676
C15 N3 Pd2 120.2(4) . 11_676
C16 N4 C17 114.6(5) . .
C18 N5 C17 114.5(5) . .
C16 N6 C18 114.9(5) . .
C20B N7 C21B 122(2) . .
C20B N7 C19A 118(2) . .
C21B N7 C19A 80.8(12) . .
C20B N7 C20A 14(3) . .
C21B N7 C20A 115(2) . .
C19A N7 C20A 131(2) . .
C20B N7 C19B 93.5(17) . .
C21B N7 C19B 106.4(10) . .
C19A N7 C19B 28.5(10) . .
C20A N7 C19B 107(2) . .
C20B N7 C21A 104(2) . .
C21B N7 C21A 25.9(8) . .
C19A N7 C21A 106.2(13) . .
C20A N7 C21A 94(2) . .
C19B N7 C21A 129.5(11) . .
C20B N7 Pd2 113.3(18) . .
C21B N7 Pd2 108.0(8) . .
C19A N7 Pd2 110.3(12) . .
C20A N7 Pd2 108(2) . .
C19B N7 Pd2 112.6(7) . .
C21A N7 Pd2 103.1(8) . .
C22A N8 C24B 81.4(13) . .
C22A N8 C23B 128.4(14) . .
C24B N8 C23B 110.3(12) . .
C22A N8 C23A 114.5(15) . .
C24B N8 C23A 126.7(14) . .
C23B N8 C23A 20.2(12) . .
C22A N8 C22B 29.4(9) . .
C24B N8 C22B 110.5(10) . .
C23B N8 C22B 110.9(11) . .
C23A N8 C22B 92.3(12) . .
C22A N8 C24A 109.9(15) . .
C24B N8 C24A 32.7(10) . .
C23B N8 C24A 80.0(14) . .
C23A N8 C24A 98.9(15) . .
C22B N8 C24A 135.5(13) . .
C22A N8 Pd2 109.3(9) . .
C24B N8 Pd2 110.0(7) . .
C23B N8 Pd2 112.5(11) . .
C23A N8 Pd2 111.0(14) . .
C22B N8 Pd2 102.5(7) . .
C24A N8 Pd2 113.0(10) . .
C27 N9 C25 111.3(7) . .
C27 N9 C26 108.2(6) . .
C25 N9 C26 108.6(7) . .
C27 N9 Pd1 106.6(5) . .
C25 N9 Pd1 109.4(4) . .
C26 N9 Pd1 112.8(4) . .
N1 C1 C2 122.6(6) . .
C3 C2 C1 118.5(6) . .
C2 C3 C4 118.6(6) . .
C2 C3 C16 120.9(6) . .
C4 C3 C16 120.5(6) . .
C5 C4 C3 119.7(6) . .
N1 C5 C4 122.0(6) . .
N2 C6 C7 122.2(6) . .
C6 C7 C8 119.5(6) . .
C9 C8 C7 118.1(6) . .
C9 C8 C17 120.8(6) . .
C7 C8 C17 121.0(6) . .
C10 C9 C8 119.5(6) . .
N2 C10 C9 122.6(6) . .
N3 C11 C12 122.1(6) . .
C13 C12 C11 119.0(6) . .
C12 C13 C14 118.6(6) . .
C12 C13 C18 121.0(6) . .
C14 C13 C18 120.4(6) . .
C15 C14 C13 119.0(6) . .
N3 C15 C14 122.6(6) . .
N6 C16 N4 125.4(6) . .
N6 C16 C3 117.2(6) . .
N4 C16 C3 117.4(5) . .
N4 C17 N5 125.2(6) . .
N4 C17 C8 117.9(5) . .
N5 C17 C8 116.8(6) . .
N5 C18 N6 125.5(6) . .
N5 C18 C13 117.5(6) . .
N6 C18 C13 117.0(6) . .
C22A C21A N7 113.0(18) . .
C21A C22A N8 109.5(19) . .
N7 C21B C22B 105.1(14) . .
C21B C22B N8 109.6(13) . .
N9 C27 C27 107.9(6) . 6_664
F1X C1X C2X 114.9(17) . .
F1X C1X C6X 125.2(15) . .
C2X C1X C6X 119.8(19) . .
C1X C2X F2X 119.5(17) . .
C1X C2X C3X 121.5(16) . .
F2X C2X C3X 118.9(16) . .
C2X C3X F3X 119.1(17) . .
C2X C3X C4X 120.5(14) . .
F3X C3X C4X 120.4(18) . .
F4X C4X C5X 119.1(19) . .
F4X C4X C3X 124.0(19) . .
C5X C4X C3X 117.0(15) . .
F5X C5X C6X 118.8(16) . .
F5X C5X C4X 120.3(18) . .
C6X C5X C4X 120.9(18) . .
C1X C6X C5X 120.2(19) . .
O1A N1A O2A 120.8(15) . .
O1A N1A O3A 110.3(16) . .
O2A N1A O3A 128.9(18) . .
O1B N1B O2B 126.7(16) . .
O1B N1B O3B 116.3(19) . .
O2B N1B O3B 116.0(18) . .
O1B' N1B' O3B' 127.0(18) . .
O1B' N1B' O2B' 119.2(17) . .
O3B' N1B' O2B' 109.8(15) . .
O2C N1C O1C 116.5(17) . .
O2C N1C O3C 131(2) . .
O1C N1C O3C 111(2) . .
O3D N1D O1D 101(3) . .
O3D N1D O2D 124(3) . .
O1D N1D O2D 128(3) . .

loop_
_geom_bond_atom_site_label_1
_geom_bond_atom_site_label_2
_geom_bond_distance
_geom_bond_site_symmetry_2
Pd1 N2 2.024(5) 6_664
Pd1 N2 2.024(5) .
Pd1 N9 2.052(6) .
Pd1 N9 2.052(6) 6_664
Pd2 N3 2.030(5) 16_756
Pd2 N1 2.034(5) .
Pd2 N8 2.054(5) .
Pd2 N7 2.058(5) .
N1 C1 1.333(8) .
N1 C5 1.339(8) .
N2 C6 1.346(8) .
N2 C10 1.355(8) .
N3 C11 1.332(8) .
N3 C15 1.341(8) .
N3 Pd2 2.030(5) 11_676
N4 C16 1.335(8) .
N4 C17 1.339(8) .
N5 C18 1.331(8) .
N5 C17 1.345(8) .
N6 C16 1.333(8) .
N6 C18 1.336(8) .
N7 C20B 1.41(5) .
N7 C21B 1.422(19) .
N7 C19A 1.44(2) .
N7 C20A 1.51(6) .
N7 C19B 1.581(17) .
N7 C21A 1.61(2) .
N8 C22A 1.43(2) .
N8 C24B 1.436(15) .
N8 C23B 1.48(3) .
N8 C23A 1.50(4) .
N8 C22B 1.562(16) .
N8 C24A 1.59(2) .
N9 C27 1.491(10) .
N9 C25 1.496(10) .
N9 C26 1.502(9) .
C1 C2 1.387(9) .
C2 C3 1.382(9) .
C3 C4 1.383(9) .
C3 C16 1.480(9) .
C4 C5 1.371(9) .
C6 C7 1.372(10) .
C7 C8 1.395(9) .
C8 C9 1.383(9) .
C8 C17 1.477(9) .
C9 C10 1.366(9) .
C11 C12 1.392(9) .
C12 C13 1.379(9) .
C13 C14 1.391(9) .
C13 C18 1.479(9) .
C14 C15 1.371(9) .
C21A C22A 1.42(4) .
C21B C22B 1.51(3) .
C27 C27 1.505(17) 6_664
C1X F1X 1.320(15) .
C1X C2X 1.331(15) .
C1X C6X 1.359(15) .
C2X F2X 1.341(14) .
C2X C3X 1.342(15) .
C3X F3X 1.349(13) .
C3X C4X 1.407(16) .
C4X F4X 1.321(14) .
C4X C5X 1.370(16) .
C5X F5X 1.347(15) .
C5X C6X 1.364(16) .
N1A O1A 1.257(15) .
N1A O2A 1.312(15) .
N1A O3A 1.337(15) .
N1B O1B 1.196(14) .
N1B O2B 1.265(14) .
N1B O3B 1.299(17) .
N1B' O1B' 1.239(16) .
N1B' O3B' 1.280(15) .
N1B' O2B' 1.337(16) .
N1C O2C 1.209(16) .
N1C O1C 1.290(17) .
N1C O3C 1.331(16) .
N1D O3D 1.313(19) .
N1D O1D 1.319(19) .
N1D O2D 1.340(19) .

loop_
_geom_torsion_atom_site_label_1
_geom_torsion_atom_site_label_2
_geom_torsion_atom_site_label_3
_geom_torsion_atom_site_label_4
_geom_torsion
_geom_torsion_site_symmetry_1
_geom_torsion_site_symmetry_4
N3 Pd2 N1 C1 84.0(5) 16_756 .
N8 Pd2 N1 C1 20(83) . .
N7 Pd2 N1 C1 -98.1(5) . .
N3 Pd2 N1 C5 -90.3(5) 16_756 .
N8 Pd2 N1 C5 -154(100) . .
N7 Pd2 N1 C5 87.6(5) . .
N2 Pd1 N2 C6 91.2(5) 6_664 .
N9 Pd1 N2 C6 -88.0(5) . .
N9 Pd1 N2 C6 -179(100) 6_664 .
N2 Pd1 N2 C10 -81.0(5) 6_664 .
N9 Pd1 N2 C10 99.8(5) . .
N9 Pd1 N2 C10 9(18) 6_664 .
N3 Pd2 N7 C20B 17(7) 16_756 .
N1 Pd2 N7 C20B -61.5(17) . .
N8 Pd2 N7 C20B 118.7(17) . .
N3 Pd2 N7 C21B -122(6) 16_756 .
N1 Pd2 N7 C21B 160.2(9) . .
N8 Pd2 N7 C21B -19.6(9) . .
N3 Pd2 N7 C19A 152(6) 16_756 .
N1 Pd2 N7 C19A 73.6(14) . .
N8 Pd2 N7 C19A -106.2(14) . .
N3 Pd2 N7 C20A 3(7) 16_756 .
N1 Pd2 N7 C20A -75(2) . .
N8 Pd2 N7 C20A 105(2) . .
N3 Pd2 N7 C19B 121(6) 16_756 .
N1 Pd2 N7 C19B 43.0(9) . .
N8 Pd2 N7 C19B -136.8(9) . .
N3 Pd2 N7 C21A -95(6) 16_756 .
N1 Pd2 N7 C21A -173.4(11) . .
N8 Pd2 N7 C21A 6.8(11) . .
N3 Pd2 N8 C22A -164.2(15) 16_756 .
N1 Pd2 N8 C22A -100(85) . .
N7 Pd2 N8 C22A 17.9(15) . .
N3 Pd2 N8 C24B -76.5(10) 16_756 .
N1 Pd2 N8 C24B -13(83) . .
N7 Pd2 N8 C24B 105.6(10) . .
N3 Pd2 N8 C23B 46.9(11) 16_756 .
N1 Pd2 N8 C23B 111(85) . .
N7 Pd2 N8 C23B -131.0(11) . .
N3 Pd2 N8 C23A 68.6(12) 16_756 .
N1 Pd2 N8 C23A 133(100) . .
N7 Pd2 N8 C23A -109.3(12) . .
N3 Pd2 N8 C22B 166.0(9) 16_756 .
N1 Pd2 N8 C22B -130(100) . .
N7 Pd2 N8 C22B -11.9(9) . .
N3 Pd2 N8 C24A -41.4(15) 16_756 .
N1 Pd2 N8 C24A 22(83) . .
N7 Pd2 N8 C24A 140.6(15) . .
N2 Pd1 N9 C27 106(17) 6_664 .
N2 Pd1 N9 C27 -164.3(5) . .
N9 Pd1 N9 C27 14.9(4) 6_664 .
N2 Pd1 N9 C25 -14(18) 6_664 .
N2 Pd1 N9 C25 75.2(6) . .
N9 Pd1 N9 C25 -105.5(6) 6_664 .
N2 Pd1 N9 C26 -135(17) 6_664 .
N2 Pd1 N9 C26 -45.7(5) . .
N9 Pd1 N9 C26 133.5(6) 6_664 .
C5 N1 C1 C2 0.4(10) . .
Pd2 N1 C1 C2 -174.0(5) . .
N1 C1 C2 C3 0.3(10) . .
C1 C2 C3 C4 -0.7(10) . .
C1 C2 C3 C16 -178.9(6) . .
C2 C3 C4 C5 0.3(10) . .
C16 C3 C4 C5 178.6(6) . .
C1 N1 C5 C4 -0.8(9) . .
Pd2 N1 C5 C4 173.6(5) . .
C3 C4 C5 N1 0.5(10) . .
C10 N2 C6 C7 -0.7(10) . .
Pd1 N2 C6 C7 -173.1(5) . .
N2 C6 C7 C8 1.0(11) . .
C6 C7 C8 C9 -0.5(11) . .
C6 C7 C8 C17 178.5(6) . .
C7 C8 C9 C10 -0.1(10) . .
C17 C8 C9 C10 -179.1(6) . .
C6 N2 C10 C9 0.1(10) . .
Pd1 N2 C10 C9 172.5(5) . .
C8 C9 C10 N2 0.3(11) . .
C15 N3 C11 C12 0.0(11) . .
Pd2 N3 C11 C12 -172.0(6) 11_676 .
N3 C11 C12 C13 1.0(12) . .
C11 C12 C13 C14 -0.6(11) . .
C11 C12 C13 C18 178.4(7) . .
C12 C13 C14 C15 -0.7(11) . .
C18 C13 C14 C15 -179.7(7) . .
C11 N3 C15 C14 -1.4(11) . .
Pd2 N3 C15 C14 170.6(6) 11_676 .
C13 C14 C15 N3 1.8(11) . .
C18 N6 C16 N4 -0.1(10) . .
C18 N6 C16 C3 178.7(6) . .
C17 N4 C16 N6 0.9(10) . .
C17 N4 C16 C3 -177.9(6) . .
C2 C3 C16 N6 -176.8(6) . .
C4 C3 C16 N6 4.9(9) . .
C2 C3 C16 N4 2.1(9) . .
C4 C3 C16 N4 -176.2(6) . .
C16 N4 C17 N5 -0.8(10) . .
C16 N4 C17 C8 178.5(6) . .
C18 N5 C17 N4 0.0(10) . .
C18 N5 C17 C8 -179.4(6) . .
C9 C8 C17 N4 -5.5(10) . .
C7 C8 C17 N4 175.6(6) . .
C9 C8 C17 N5 173.9(6) . .
C7 C8 C17 N5 -5.1(10) . .
C17 N5 C18 N6 1.0(10) . .
C17 N5 C18 C13 -179.6(6) . .
C16 N6 C18 N5 -0.9(10) . .
C16 N6 C18 C13 179.6(6) . .
C12 C13 C18 N5 179.0(7) . .
C14 C13 C18 N5 -2.1(10) . .
C12 C13 C18 N6 -1.5(10) . .
C14 C13 C18 N6 177.4(6) . .
C20B N7 C21A C22A -151(2) . .
C21B N7 C21A C22A 72(3) . .
C19A N7 C21A C22A 84(3) . .
C20A N7 C21A C22A -141(3) . .
C19B N7 C21A C22A 102(2) . .
Pd2 N7 C21A C22A -32(2) . .
N7 C21A C22A N8 50(3) . .
C24B N8 C22A C21A -150(3) . .
C23B N8 C22A C21A 101(2) . .
C23A N8 C22A C21A 84(3) . .
C22B N8 C22A C21A 40(2) . .
C24A N8 C22A C21A -166(2) . .
Pd2 N8 C22A C21A -41(3) . .
C20B N7 C21B C22B -87(2) . .
C19A N7 C21B C22B 155(2) . .
C20A N7 C21B C22B -74(2) . .
C19B N7 C21B C22B 167.8(15) . .
C21A N7 C21B C22B -36(2) . .
Pd2 N7 C21B C22B 46.7(16) . .
N7 C21B C22B N8 -60(2) . .
C22A N8 C22B C21B -66(3) . .
C24B N8 C22B C21B -75.8(18) . .
C23B N8 C22B C21B 161.5(18) . .
C23A N8 C22B C21B 153(2) . .
C24A N8 C22B C21B -101(2) . .
Pd2 N8 C22B C21B 41.3(16) . .
C25 N9 C27 C27 77.2(10) . 6_664
C26 N9 C27 C27 -163.5(9) . 6_664
Pd1 N9 C27 C27 -42.0(10) . 6_664
F1X C1X C2X F2X 6(3) . .
C6X C1X C2X F2X -176.0(18) . .
F1X C1X C2X C3X -175.6(19) . .
C6X C1X C2X C3X 3(3) . .
C1X C2X C3X F3X -178.1(18) . .
F2X C2X C3X F3X 0(3) . .
C1X C2X C3X C4X 1(3) . .
F2X C2X C3X C4X 179.1(16) . .
C2X C3X C4X F4X 177.0(17) . .
F3X C3X C4X F4X -4(3) . .
C2X C3X C4X C5X -2(3) . .
F3X C3X C4X C5X 176.8(17) . .
F4X C4X C5X F5X 2(3) . .
C3X C4X C5X F5X -178.8(19) . .
F4X C4X C5X C6X -179(2) . .
C3X C4X C5X C6X 0(3) . .
F1X C1X C6X C5X 174(2) . .
C2X C1X C6X C5X -4(3) . .
F5X C5X C6X C1X -178(2) . .
C4X C5X C6X C1X 3(4) . .
